data_4349177
loop_
_publ_author_name
'Huang, Qian'
'Liu, Lijuan'
'Wang, Xiaoyang'
'Li, Rukang'
'Chen, Chuangtian'

_publ_section_title
;
 Beryllium-Free KBBF Family of Nonlinear-Optical Crystals:
 AZn<sub>2</sub>BO<sub>3</sub>X<sub>2</sub> (A = Na, K, Rb; X = Cl, Br).
;
_journal_issue 24
_journal_name_full 'Inorganic chemistry'
_journal_page_first 12496
_journal_page_last 12499
_journal_paper_doi 10.1021/acs.inorgchem.6b02044
_journal_volume 55
_journal_year 2016
_chemical_formula_sum 'B Cl2 O3 Rb Zn2'
_chemical_formula_weight 345.92
_space_group_crystal_system trigonal
_space_group_IT_number 155
_space_group_name_Hall 'R 3 2"'
_space_group_name_H-M_alt 'R 3 2 :H'
_audit_creation_method SHELXL-2014/7
_cell_angle_alpha 90
_cell_angle_beta 90
_cell_angle_gamma 120
_cell_formula_units_Z 3
_cell_length_a 4.9645(14)
_cell_length_b 4.9645(14)
_cell_length_c 27.207(11)
_cell_measurement_temperature 296(2)
_cell_volume 580.7(3)
_computing_structure_refinement 'SHELXL-2014/7 (Sheldrick, 2014)'
_diffrn_ambient_temperature 296(2)
_diffrn_measured_fraction_theta_full 0.994
_diffrn_measured_fraction_theta_max 1.000
_diffrn_radiation_type MoK\a
_diffrn_radiation_wavelength 0.71073
_diffrn_reflns_av_R_equivalents 0.0556
_diffrn_reflns_av_unetI/netI 0.0466
_diffrn_reflns_Laue_measured_fraction_full 0.994
_diffrn_reflns_Laue_measured_fraction_max 1.000
_diffrn_reflns_limit_h_max 5
_diffrn_reflns_limit_h_min -5
_diffrn_reflns_limit_k_max 5
_diffrn_reflns_limit_k_min -5
_diffrn_reflns_limit_l_max 31
_diffrn_reflns_limit_l_min -31
_diffrn_reflns_number 1130
_diffrn_reflns_point_group_measured_fraction_full 0.996
_diffrn_reflns_point_group_measured_fraction_max 1.000
_diffrn_reflns_theta_full 25.123
_diffrn_reflns_theta_max 25.123
_diffrn_reflns_theta_min 2.246
_exptl_absorpt_coefficient_mu 13.060
_exptl_crystal_density_diffrn 2.967
_exptl_crystal_F_000 480
_refine_diff_density_max 0.937
_refine_diff_density_min -0.718
_refine_diff_density_rms 0.217
_refine_ls_abs_structure_details
;
 Flack x determined using 61 quotients [(I+)-(I-)]/[(I+)+(I-)]
 (Parsons, Flack and Wagner, Acta Cryst. B69 (2013) 249-259).
;
_refine_ls_abs_structure_Flack 0.06(3)
_refine_ls_extinction_method none
_refine_ls_goodness_of_fit_ref 1.205
_refine_ls_hydrogen_treatment undef
_refine_ls_matrix_type full
_refine_ls_number_parameters 16
_refine_ls_number_reflns 237
_refine_ls_number_restraints 0
_refine_ls_restrained_S_all 1.205
_refine_ls_R_factor_all 0.0271
_refine_ls_R_factor_gt 0.0256
_refine_ls_shift/su_max 0.000
_refine_ls_shift/su_mean 0.000
_refine_ls_structure_factor_coef Fsqd
_refine_ls_weighting_details 'w=1/[\s^2^(Fo^2^)+(0.0401P)^2^] where P=(Fo^2^+2Fc^2^)/3'
_refine_ls_weighting_scheme calc
_refine_ls_wR_factor_gt 0.0826
_refine_ls_wR_factor_ref 0.0832
_reflns_Friedel_coverage 0.463
_reflns_Friedel_fraction_full 1.000
_reflns_Friedel_fraction_max 1.000
_reflns_number_gt 218
_reflns_number_total 237
_reflns_threshold_expression 'I > 2\s(I)'
_cod_data_source_file ic6b02044_si_001.cif
_cod_data_source_block rzboc2
_cod_original_cell_volume 580.7(4)
_cod_database_code 4349177
_shelx_shelxl_version_number 2014/7
_shelx_space_group_comment
;
The symmetry employed for this shelxl refinement is uniquely defined
by the following loop, which should always be used as a source of
symmetry information in preference to the above space-group names.
They are only intended as comments.
;

loop_
_space_group_symop_operation_xyz
'x, y, z'
'-y, x-y, z'
'-x+y, -x, z'
'y, x, -z'
'x-y, -y, -z'
'-x, -x+y, -z'
'x+2/3, y+1/3, z+1/3'
'-y+2/3, x-y+1/3, z+1/3'
'-x+y+2/3, -x+1/3, z+1/3'
'y+2/3, x+1/3, -z+1/3'
'x-y+2/3, -y+1/3, -z+1/3'
'-x+2/3, -x+y+1/3, -z+1/3'
'x+1/3, y+2/3, z+2/3'
'-y+1/3, x-y+2/3, z+2/3'
'-x+y+1/3, -x+2/3, z+2/3'
'y+1/3, x+2/3, -z+2/3'
'x-y+1/3, -y+2/3, -z+2/3'
'-x+1/3, -x+y+2/3, -z+2/3'

loop_
_atom_site_label
_atom_site_type_symbol
_atom_site_fract_x
_atom_site_fract_y
_atom_site_fract_z
_atom_site_U_iso_or_equiv
_atom_site_adp_type
_atom_site_occupancy
_atom_site_site_symmetry_order
_atom_site_calc_flag
_atom_site_refinement_flags_posn
_atom_site_refinement_flags_adp
_atom_site_refinement_flags_occupancy
Rb1 Rb 1.0000 1.0000 1.0000 0.0435(6) Uani 1 6 d S T P
Zn2 Zn 0.6667 0.3333 0.14027(4) 0.0144(5) Uani 1 3 d S T P
Cl3 Cl 0.6667 0.3333 0.05753(10) 0.0389(9) Uani 1 3 d S T P
O1 O 0.3333 0.9435(13) 0.1667 0.0173(14) Uani 1 2 d S T P
B1 B 0.3333 0.6667 0.1667 0.014(3) Uani 1 6 d S T P

loop_
_atom_site_aniso_label
_atom_site_aniso_U_11
_atom_site_aniso_U_22
_atom_site_aniso_U_33
_atom_site_aniso_U_23
_atom_site_aniso_U_13
_atom_site_aniso_U_12
Rb1 0.0361(7) 0.0361(7) 0.0582(13) 0.000 0.000 0.0181(4)
Zn2 0.0083(5) 0.0083(5) 0.0266(7) 0.000 0.000 0.0041(3)
Cl3 0.0465(13) 0.0465(13) 0.0239(15) 0.000 0.000 0.0232(6)
O1 0.010(3) 0.007(2) 0.037(3) 0.0014(16) 0.003(3) 0.0048(16)
B1 0.004(4) 0.004(4) 0.034(9) 0.000 0.000 0.002(2)

loop_
_atom_type_symbol
_atom_type_description
_atom_type_scat_dispersion_real
_atom_type_scat_dispersion_imag
_atom_type_scat_source
B B 0.0013 0.0007 'International Tables Vol C Tables 4.2.6.8 and 6.1.1.4'
O O 0.0106 0.0060 'International Tables Vol C Tables 4.2.6.8 and 6.1.1.4'
Cl Cl 0.1484 0.1585 'International Tables Vol C Tables 4.2.6.8 and 6.1.1.4'
Zn Zn 0.2839 1.4301 'International Tables Vol C Tables 4.2.6.8 and 6.1.1.4'
Rb Rb -0.9393 2.9676 'International Tables Vol C Tables 4.2.6.8 and 6.1.1.4'

loop_
_geom_angle_atom_site_label_1
_geom_angle_atom_site_label_2
_geom_angle_atom_site_label_3
_geom_angle
_geom_angle_site_symmetry_1
_geom_angle_site_symmetry_3
Cl3 Rb1 Cl3 180.0 4_556 1_666
Cl3 Rb1 Cl3 98.94(6) 4_556 4_666
Cl3 Rb1 Cl3 81.06(6) 1_666 4_666
Cl3 Rb1 Cl3 81.06(6) 4_556 1_556
Cl3 Rb1 Cl3 98.94(6) 1_666 1_556
Cl3 Rb1 Cl3 180.0 4_666 1_556
Cl3 Rb1 Cl3 98.94(6) 4_556 4_656
Cl3 Rb1 Cl3 81.06(6) 1_666 4_656
Cl3 Rb1 Cl3 98.94(6) 4_666 4_656
Cl3 Rb1 Cl3 81.06(6) 1_556 4_656
Cl3 Rb1 Cl3 81.06(6) 4_556 1_566
Cl3 Rb1 Cl3 98.94(6) 1_666 1_566
Cl3 Rb1 Cl3 81.06(6) 4_666 1_566
Cl3 Rb1 Cl3 98.94(6) 1_556 1_566
Cl3 Rb1 Cl3 180.00(9) 4_656 1_566
Cl3 Rb1 Rb1 40.53(3) 4_556 1_445
Cl3 Rb1 Rb1 139.47(3) 1_666 1_445
Cl3 Rb1 Rb1 139.47(3) 4_666 1_445
Cl3 Rb1 Rb1 40.53(3) 1_556 1_445
Cl3 Rb1 Rb1 90.0 4_656 1_445
Cl3 Rb1 Rb1 90.0 1_566 1_445
Cl3 Rb1 Rb1 139.47(3) 4_556 1_665
Cl3 Rb1 Rb1 40.53(3) 1_666 1_665
Cl3 Rb1 Rb1 40.53(3) 4_666 1_665
Cl3 Rb1 Rb1 139.47(3) 1_556 1_665
Cl3 Rb1 Rb1 90.0 4_656 1_665
Cl3 Rb1 Rb1 90.0 1_566 1_665
Rb1 Rb1 Rb1 180.0 1_445 1_665
Cl3 Rb1 Rb1 40.53(3) 4_556 1_455
Cl3 Rb1 Rb1 139.47(3) 1_666 1_455
Cl3 Rb1 Rb1 90.0 4_666 1_455
Cl3 Rb1 Rb1 90.0 1_556 1_455
Cl3 Rb1 Rb1 139.47(3) 4_656 1_455
Cl3 Rb1 Rb1 40.53(3) 1_566 1_455
Rb1 Rb1 Rb1 60.0 1_445 1_455
Rb1 Rb1 Rb1 120.0 1_665 1_455
Cl3 Rb1 Rb1 90.0 4_556 1_545
Cl3 Rb1 Rb1 90.0 1_666 1_545
Cl3 Rb1 Rb1 139.47(3) 4_666 1_545
Cl3 Rb1 Rb1 40.53(3) 1_556 1_545
Cl3 Rb1 Rb1 40.53(3) 4_656 1_545
Cl3 Rb1 Rb1 139.47(3) 1_566 1_545
Rb1 Rb1 Rb1 60.0 1_445 1_545
Rb1 Rb1 Rb1 120.0 1_665 1_545
Rb1 Rb1 Rb1 120.0 1_455 1_545
Cl3 Rb1 Rb1 139.47(3) 4_556 1_655
Cl3 Rb1 Rb1 40.53(3) 1_666 1_655
Cl3 Rb1 Rb1 90.0 4_666 1_655
Cl3 Rb1 Rb1 90.0 1_556 1_655
Cl3 Rb1 Rb1 40.53(3) 4_656 1_655
Cl3 Rb1 Rb1 139.47(3) 1_566 1_655
Rb1 Rb1 Rb1 120.0 1_445 1_655
Rb1 Rb1 Rb1 60.0 1_665 1_655
Rb1 Rb1 Rb1 180.0 1_455 1_655
Rb1 Rb1 Rb1 60.0 1_545 1_655
Cl3 Rb1 Rb1 90.0 4_556 1_565
Cl3 Rb1 Rb1 90.0 1_666 1_565
Cl3 Rb1 Rb1 40.53(3) 4_666 1_565
Cl3 Rb1 Rb1 139.47(3) 1_556 1_565
Cl3 Rb1 Rb1 139.47(3) 4_656 1_565
Cl3 Rb1 Rb1 40.53(3) 1_566 1_565
Rb1 Rb1 Rb1 120.0 1_445 1_565
Rb1 Rb1 Rb1 60.0 1_665 1_565
Rb1 Rb1 Rb1 60.0 1_455 1_565
Rb1 Rb1 Rb1 180.0 1_545 1_565
Rb1 Rb1 Rb1 120.0 1_655 1_565
O1 Zn2 O1 107.23(6) 3_565 1_545
O1 Zn2 O1 107.23(6) 3_565 2_765
O1 Zn2 O1 107.23(6) 1_545 2_765
O1 Zn2 Cl3 111.63(5) 3_565 .
O1 Zn2 Cl3 111.63(5) 1_545 .
O1 Zn2 Cl3 111.63(5) 2_765 .
Zn2 Cl3 Rb1 118.64(5) . 1_544
Zn2 Cl3 Rb1 118.64(5) . 1_444
Rb1 Cl3 Rb1 98.94(6) 1_544 1_444
Zn2 Cl3 Rb1 118.64(5) . 1_554
Rb1 Cl3 Rb1 98.94(6) 1_544 1_554
Rb1 Cl3 Rb1 98.94(6) 1_444 1_554
B1 O1 Zn2 124.65(16) . 1_565
B1 O1 Zn2 124.65(16) . 10_455
Zn2 O1 Zn2 110.7(3) 1_565 10_455
O1 B1 O1 120.001(2) . 2_665
O1 B1 O1 120.000(6) . 3_565
O1 B1 O1 119.999(2) 2_665 3_565

loop_
_geom_bond_atom_site_label_1
_geom_bond_atom_site_label_2
_geom_bond_distance
_geom_bond_site_symmetry_2
Rb1 Cl3 3.2658(16) 4_556
Rb1 Cl3 3.2657(16) 1_666
Rb1 Cl3 3.2658(16) 4_666
Rb1 Cl3 3.2657(16) 1_556
Rb1 Cl3 3.2658(16) 4_656
Rb1 Cl3 3.2658(16) 1_566
Rb1 Rb1 4.9645(14) 1_445
Rb1 Rb1 4.9645(14) 1_665
Rb1 Rb1 4.9645(14) 1_455
Rb1 Rb1 4.9645(14) 1_545
Rb1 Rb1 4.9645(14) 1_655
Rb1 Rb1 4.9645(14) 1_565
Zn2 O1 1.949(4) 3_565
Zn2 O1 1.949(4) 1_545
Zn2 O1 1.949(4) 2_765
Zn2 Cl3 2.251(3) .
Cl3 Rb1 3.2658(16) 1_544
Cl3 Rb1 3.2658(16) 1_444
Cl3 Rb1 3.2658(16) 1_554
O1 B1 1.374(7) .
O1 Zn2 1.949(4) 1_565
O1 Zn2 1.949(4) 10_455
B1 O1 1.374(7) 2_665
B1 O1 1.374(7) 3_565
